data_4072502
loop_
_publ_author_name
'Agenet, Nicolas'
'Mirebeau, Jean-Hugues'
'Petit, Marc'
'Thouvenot, Ren\'e'
'Gandon, Vincent'
'Malacria, Max'
'Aubert, Corinne'

_publ_section_title
;
 Synthesis of 4:5-Benzo-1-cobalta-2-silacyclopentenes and their Reactions
 with Alkynes and Alkenes:&#x00A0; An Expedient Route to
 Silicon-Containing Polycyclic Frameworks
;
_journal_issue 4
_journal_name_full Organometallics
_journal_page_first 819
_journal_paper_doi 10.1021/om0607245
_journal_volume 26
_journal_year 2007
_chemical_formula_moiety 'C26 H26 Si1'
_chemical_formula_sum 'C26 H26 Si'
_chemical_formula_weight 366.58
_space_group_IT_number 2
_symmetry_cell_setting triclinic
_symmetry_space_group_name_Hall '-P 1'
_symmetry_space_group_name_H-M 'P -1'
_atom_sites_solution_hydrogens geom
_atom_sites_solution_primary direct
_audit_creation_date 05-11-22
_audit_creation_method CRYSTALS_ver_12.82
_cell_angle_alpha 100.878(5)
_cell_angle_beta 96.738(5)
_cell_angle_gamma 113.755(4)
_cell_formula_units_Z 2
_cell_length_a 9.6526(4)
_cell_length_b 10.6303(8)
_cell_length_c 11.3573(7)
_cell_measurement_reflns_used 87
_cell_measurement_temperature 250
_cell_measurement_theta_max 21
_cell_measurement_theta_min 4
_cell_volume 1022.95(12)
_computing_cell_refinement 'Dirax/lsq (Duisenberg & Schreurs, 1989-2000)'
_computing_data_collection 'COLLECT. Nonius (1997-2001).'
_computing_data_reduction 'EvalCCD (Duisenberg & Schreurs 1990-2000)'
_computing_molecular_graphics 'CAMERON (Watkin et al., 1996)'
_computing_publication_material 'CRYSTALS (Betteridge et al., 2003)'
_computing_structure_refinement 'CRYSTALS (Betteridge et al., 2003)'
_computing_structure_solution 'SHELXS 86 (Sheldrick, 1986)'
_diffrn_ambient_temperature 250
_diffrn_measured_fraction_theta_full 0.992
_diffrn_measured_fraction_theta_max 0.989
_diffrn_measurement_device_type 'Nonius Kappa CCD'
_diffrn_measurement_method \w
_diffrn_radiation_monochromator graphite
_diffrn_radiation_type 'Mo K\a'
_diffrn_radiation_wavelength 0.71073
_diffrn_reflns_av_R_equivalents 0.032
_diffrn_reflns_limit_h_max 13
_diffrn_reflns_limit_h_min -13
_diffrn_reflns_limit_k_max 14
_diffrn_reflns_limit_k_min -14
_diffrn_reflns_limit_l_max 15
_diffrn_reflns_limit_l_min -15
_diffrn_reflns_number 18799
_diffrn_reflns_theta_full 25.196
_diffrn_reflns_theta_max 29.996
_diffrn_reflns_theta_min 2.411
_diffrn_standards_number 0
_exptl_absorpt_coefficient_mu 0.122
_exptl_absorpt_correction_T_max 0.99
_exptl_absorpt_correction_T_min 0.98
_exptl_absorpt_correction_type multi-scan
_exptl_absorpt_process_details 'SADABS (Siemens, 1996)'
_exptl_crystal_colour colourless
_exptl_crystal_density_diffrn 1.190
_exptl_crystal_description parallelepiped
_exptl_crystal_F_000 392
_exptl_crystal_size_max 0.22
_exptl_crystal_size_mid 0.17
_exptl_crystal_size_min 0.10
_refine_diff_density_max 0.31
_refine_diff_density_min -0.19
_refine_ls_extinction_method None
_refine_ls_goodness_of_fit_ref 1.0692
_refine_ls_hydrogen_treatment refU
_refine_ls_matrix_type full
_refine_ls_number_parameters 245
_refine_ls_number_reflns 3938
_refine_ls_number_restraints 0
_refine_ls_R_factor_all 0.0621
_refine_ls_R_factor_gt 0.0373
_refine_ls_shift/su_max 0.000526
_refine_ls_structure_factor_coef F
_refine_ls_weighting_details
;
 Method, part 1, Chebychev polynomial, (Watkin, 1994, Prince, 1982) 
 [weight] = 1.0/[A~0~*T~0~(x)+A~1~*T~1~(x) ... +A~n-1~]*T~n-1~(x)] 
 where A~i~ are the Chebychev coefficients listed below and x= Fcalc/Fmax 
 Method = Robust Weighting (Prince, 1982) 
 W = [weight] * [1-(deltaF/6*sigmaF)^2^]^2^ 
 A~i~ are: 
 1.13 0.340 0.776 
;
_refine_ls_weighting_scheme calc
_refine_ls_wR_factor_all 0.0636
_refine_ls_wR_factor_gt 0.0434
_refine_ls_wR_factor_ref 0.0434
_reflns_limit_h_max 13
_reflns_limit_h_min -13
_reflns_limit_k_max 14
_reflns_limit_k_min -14
_reflns_limit_l_max 15
_reflns_limit_l_min 0
_reflns_number_gt 3938
_reflns_number_total 5897
_reflns_threshold_expression I>3.00u(I)
_cod_data_source_file om0607245si20060809_100020.cif
_cod_data_source_block CRYSTALS2_cif
_cod_depositor_comments
;
The following automatic conversions were performed:

'_symmetry_cell_setting' value 'Triclinic' changed to 'triclinic'
according to /home/saulius/struct/CIF-dictionaries/cif_core.dic
dictionary named 'cif_core.dic' version 2.4.1 from
2010-06-29.

'_refine_ls_hydrogen_treatment' value 'refu' changed to
'refU' according to
/home/saulius/struct/CIF-dictionaries/cif_core.dic dictionary named
'cif_core.dic' version 2.4.1 from 2010-06-29.

Automatic conversion script
Id: cif_fix_values 1715 2011-07-08 13:25:40Z adriana 
;
_cod_original_sg_symbol_H-M 'P -1 '
_cod_original_formula_sum 'C26 H26 Si1'
_cod_database_code 4072502

loop_
_symmetry_equiv_pos_as_xyz
x,y,z
-x,-y,-z

loop_
_atom_site_label
_atom_site_type_symbol
_atom_site_fract_x
_atom_site_fract_y
_atom_site_fract_z
_atom_site_U_iso_or_equiv
_atom_site_occupancy
_atom_site_adp_type
Si1 Si 0.61296(4) 0.29216(3) 0.94997(3) 0.0261 1.0000 Uani
C1 C 0.62864(14) 0.41783(12) 0.85087(10) 0.0285 1.0000 Uani
C2 C 0.77540(15) 0.46629(14) 0.79478(12) 0.0356 1.0000 Uani
C3 C 0.8054(2) 0.61086(17) 0.76802(16) 0.0518 1.0000 Uani
C4 C 0.6632(2) 0.56925(18) 0.66302(17) 0.0536 1.0000 Uani
C5 C 0.57876(17) 0.40481(16) 0.63408(12) 0.0405 1.0000 Uani
C6 C 0.48829(14) 0.36340(13) 0.73611(11) 0.0322 1.0000 Uani
C7 C 0.71374(17) 0.36593(16) 0.66436(12) 0.0404 1.0000 Uani
C8 C 0.36951(15) 0.20613(14) 0.70666(12) 0.0349 1.0000 Uani
C9 C 0.2951(2) 0.1320(2) 0.58419(15) 0.0592 1.0000 Uani
C10 C 0.1841(3) -0.0092(2) 0.55142(17) 0.0771 1.0000 Uani
C11 C 0.1425(2) -0.0797(2) 0.64096(19) 0.0660 1.0000 Uani
C12 C 0.21075(17) -0.00839(17) 0.76317(15) 0.0473 1.0000 Uani
C13 C 0.32360(14) 0.13386(14) 0.79797(12) 0.0345 1.0000 Uani
C14 C 0.39690(15) 0.20240(15) 0.93369(12) 0.0374 1.0000 Uani
C15 C 0.69724(14) 0.16397(12) 0.89744(10) 0.0287 1.0000 Uani
C16 C 0.61897(17) 0.04277(15) 0.79768(13) 0.0405 1.0000 Uani
C17 C 0.6889(2) -0.04519(16) 0.75761(15) 0.0489 1.0000 Uani
C18 C 0.8376(2) -0.01397(16) 0.81399(16) 0.0496 1.0000 Uani
C19 C 0.91752(18) 0.10468(18) 0.91245(17) 0.0510 1.0000 Uani
C20 C 0.84741(16) 0.19196(15) 0.95418(13) 0.0400 1.0000 Uani
C21 C 0.71656(15) 0.39584(14) 1.11314(10) 0.0319 1.0000 Uani
C22 C 0.6926(2) 0.32623(18) 1.20718(13) 0.0517 1.0000 Uani
C23 C 0.7653(3) 0.4000(3) 1.32959(14) 0.0679 1.0000 Uani
C24 C 0.8634(2) 0.5429(2) 1.36010(14) 0.0649 1.0000 Uani
C25 C 0.89009(19) 0.61434(19) 1.26896(16) 0.0558 1.0000 Uani
C26 C 0.81702(16) 0.54122(15) 1.14604(13) 0.0407 1.0000 Uani
H11 H 0.6317 0.5057 0.9042 0.0645(11) 1.0000 Uiso
H21 H 0.8676 0.4639 0.8429 0.0645(11) 1.0000 Uiso
H31 H 0.8074 0.6804 0.8419 0.0645(11) 1.0000 Uiso
H32 H 0.9050 0.6519 0.7402 0.0645(11) 1.0000 Uiso
H41 H 0.5943 0.6129 0.6911 0.0645(11) 1.0000 Uiso
H42 H 0.6975 0.6002 0.5893 0.0645(11) 1.0000 Uiso
H51 H 0.5151 0.3572 0.5486 0.0645(11) 1.0000 Uiso
H61 H 0.4316 0.4236 0.7508 0.0645(11) 1.0000 Uiso
H71 H 0.7894 0.3916 0.6099 0.0645(11) 1.0000 Uiso
H72 H 0.6784 0.2634 0.6636 0.0645(11) 1.0000 Uiso
H91 H 0.3228 0.1822 0.5182 0.0645(11) 1.0000 Uiso
H101 H 0.1346 -0.0593 0.4630 0.0645(11) 1.0000 Uiso
H111 H 0.0639 -0.1815 0.6180 0.0645(11) 1.0000 Uiso
H121 H 0.1790 -0.0593 0.8281 0.0645(11) 1.0000 Uiso
H141 H 0.3692 0.1280 0.9804 0.0645(11) 1.0000 Uiso
H142 H 0.3592 0.2742 0.9660 0.0645(11) 1.0000 Uiso
H161 H 0.5115 0.0191 0.7547 0.0645(11) 1.0000 Uiso
H171 H 0.6303 -0.1317 0.6873 0.0645(11) 1.0000 Uiso
H181 H 0.8875 -0.0765 0.7840 0.0645(11) 1.0000 Uiso
H191 H 1.0253 0.1279 0.9539 0.0645(11) 1.0000 Uiso
H201 H 0.9059 0.2764 1.0263 0.0645(11) 1.0000 Uiso
H221 H 0.6223 0.2220 1.1865 0.0645(11) 1.0000 Uiso
H231 H 0.7458 0.3484 1.3955 0.0645(11) 1.0000 Uiso
H241 H 0.9152 0.5951 1.4478 0.0645(11) 1.0000 Uiso
H251 H 0.9616 0.7182 1.2908 0.0645(11) 1.0000 Uiso
H261 H 0.8371 0.5938 1.0809 0.0645(11) 1.0000 Uiso

loop_
_atom_site_aniso_label
_atom_site_aniso_U_11
_atom_site_aniso_U_22
_atom_site_aniso_U_33
_atom_site_aniso_U_23
_atom_site_aniso_U_13
_atom_site_aniso_U_12
Si1 0.02957(16) 0.02747(15) 0.02217(14) 0.00524(11) 0.00647(11) 0.01367(12)
C1 0.0319(6) 0.0280(5) 0.0268(5) 0.0058(4) 0.0050(4) 0.0152(4)
C2 0.0316(6) 0.0404(6) 0.0355(6) 0.0165(5) 0.0066(5) 0.0135(5)
C3 0.0525(9) 0.0412(7) 0.0545(9) 0.0238(7) 0.0095(7) 0.0089(6)
C4 0.0579(9) 0.0533(9) 0.0603(10) 0.0354(8) 0.0137(8) 0.0254(8)
C5 0.0422(7) 0.0500(8) 0.0312(6) 0.0178(5) 0.0043(5) 0.0198(6)
C6 0.0321(6) 0.0369(6) 0.0323(6) 0.0108(5) 0.0045(4) 0.0196(5)
C7 0.0429(7) 0.0521(8) 0.0338(6) 0.0166(6) 0.0159(5) 0.0236(6)
C8 0.0304(6) 0.0400(6) 0.0332(6) 0.0072(5) 0.0023(5) 0.0166(5)
C9 0.0597(10) 0.0580(10) 0.0363(7) 0.0090(7) -0.0025(7) 0.0074(8)
C10 0.0741(13) 0.0665(12) 0.0418(9) -0.0036(8) -0.0079(8) -0.0039(10)
C11 0.0537(10) 0.0488(9) 0.0622(11) 0.0013(8) 0.0036(8) -0.0023(8)
C12 0.0339(7) 0.0456(8) 0.0523(8) 0.0115(6) 0.0101(6) 0.0078(6)
C13 0.0261(5) 0.0392(6) 0.0379(6) 0.0084(5) 0.0081(5) 0.0145(5)
C14 0.0330(6) 0.0458(7) 0.0332(6) 0.0106(5) 0.0127(5) 0.0152(5)
C15 0.0344(6) 0.0282(5) 0.0278(5) 0.0103(4) 0.0102(4) 0.0155(4)
C16 0.0421(7) 0.0361(6) 0.0415(7) 0.0013(5) 0.0057(6) 0.0198(6)
C17 0.0593(9) 0.0363(7) 0.0510(8) 0.0002(6) 0.0144(7) 0.0250(7)
C18 0.0556(9) 0.0410(7) 0.0686(10) 0.0179(7) 0.0297(8) 0.0311(7)
C19 0.0410(8) 0.0482(8) 0.0720(11) 0.0166(7) 0.0133(7) 0.0269(7)
C20 0.0373(7) 0.0361(6) 0.0462(7) 0.0078(5) 0.0057(5) 0.0178(5)
C21 0.0354(6) 0.0375(6) 0.0240(5) 0.0040(4) 0.0071(4) 0.0188(5)
C22 0.0673(10) 0.0541(9) 0.0286(6) 0.0114(6) 0.0094(6) 0.0214(8)
C23 0.0847(13) 0.0936(15) 0.0254(7) 0.0147(8) 0.0093(8) 0.0398(12)
C24 0.0577(10) 0.0942(14) 0.0298(7) -0.0149(8) -0.0044(7) 0.0376(10)
C25 0.0415(8) 0.0552(9) 0.0501(9) -0.0161(7) -0.0056(6) 0.0180(7)
C26 0.0355(7) 0.0410(7) 0.0389(7) 0.0011(5) 0.0035(5) 0.0154(6)

loop_
_atom_type_symbol
_atom_type_scat_dispersion_real
_atom_type_scat_dispersion_imag
_atom_type_scat_Cromer_Mann_a1
_atom_type_scat_Cromer_Mann_b1
_atom_type_scat_Cromer_Mann_a2
_atom_type_scat_Cromer_Mann_b2
_atom_type_scat_Cromer_Mann_a3
_atom_type_scat_Cromer_Mann_b3
_atom_type_scat_Cromer_Mann_a4
_atom_type_scat_Cromer_Mann_b4
_atom_type_scat_Cromer_Mann_c
_atom_type_scat_source
C 0.0033 0.0016 2.3100 20.8439 1.0200 10.2075 1.5886 0.5687 0.8650 51.6512 0.2156 'International Tables Vol C 4.2.6.8 and 6.1.1.4'
H 0.0000 0.0000 0.4930 10.5109 0.3229 26.1257 0.1402 3.1424 0.0408 57.7998 0.0030 'International Tables Vol C 4.2.6.8 and 6.1.1.4'
Si 0.0817 0.0704 6.2915 2.4386 3.0353 32.3337 1.9891 0.6785 1.5410 81.6937 1.1407 'International Tables Vol C 4.2.6.8 and 6.1.1.4'

loop_
_geom_angle_atom_site_label_1
_geom_angle_atom_site_label_2
_geom_angle_atom_site_label_3
_geom_angle
_geom_angle_publ_flag
C1 Si1 C14 100.29(6) yes
C1 Si1 C15 113.28(5) yes
C14 Si1 C15 113.22(6) yes
C1 Si1 C21 109.86(6) yes
C14 Si1 C21 111.90(6) yes
C15 Si1 C21 108.18(5) yes
Si1 C1 C2 116.29(8) yes
Si1 C1 C6 115.85(8) yes
C2 C1 C6 104.06(9) yes
Si1 C1 H11 106.6 no
C2 C1 H11 106.7 no
C6 C1 H11 106.7 no
C1 C2 C3 108.07(11) yes
C1 C2 C7 102.05(10) yes
C3 C2 C7 101.45(11) yes
C1 C2 H21 114.6 no
C3 C2 H21 114.6 no
C7 C2 H21 114.6 no
C2 C3 C4 101.98(12) yes
C2 C3 H31 111.3 no
C4 C3 H31 111.3 no
C2 C3 H32 111.3 no
C4 C3 H32 111.3 no
H31 C3 H32 109.4 no
C3 C4 C5 103.99(11) yes
C3 C4 H41 110.8 no
C5 C4 H41 110.8 no
C3 C4 H42 110.8 no
C5 C4 H42 110.9 no
H41 C4 H42 109.4 no
C4 C5 C6 108.71(12) yes
C4 C5 C7 102.12(12) yes
C6 C5 C7 101.93(10) yes
C4 C5 H51 114.3 no
C6 C5 H51 114.2 no
C7 C5 H51 114.2 no
C5 C6 C1 100.40(10) yes
C5 C6 C8 115.12(11) yes
C1 C6 C8 116.63(10) yes
C5 C6 H61 108.1 no
C1 C6 H61 108.1 no
C8 C6 H61 108.1 no
C2 C7 C5 94.33(11) yes
C2 C7 H71 113.1 no
C5 C7 H71 113.1 no
C2 C7 H72 113.1 no
C5 C7 H72 113.1 no
H71 C7 H72 109.5 no
C6 C8 C9 119.19(13) yes
C6 C8 C13 123.22(11) yes
C9 C8 C13 117.48(13) yes
C8 C9 C10 122.16(16) yes
C8 C9 H91 118.9 no
C10 C9 H91 118.9 no
C9 C10 C11 119.90(16) yes
C9 C10 H101 120.0 no
C11 C10 H101 120.0 no
C10 C11 C12 119.40(16) yes
C10 C11 H111 120.3 no
C12 C11 H111 120.3 no
C11 C12 C13 121.51(15) yes
C11 C12 H121 119.2 no
C13 C12 H121 119.3 no
C8 C13 C12 119.51(13) yes
C8 C13 C14 122.34(12) yes
C12 C13 C14 118.11(12) yes
C13 C14 Si1 107.85(8) yes
C13 C14 H141 109.9 no
Si1 C14 H141 109.9 no
C13 C14 H142 109.9 no
Si1 C14 H142 109.9 no
H141 C14 H142 109.5 no
Si1 C15 C16 122.87(10) yes
Si1 C15 C20 120.02(9) yes
C16 C15 C20 117.02(11) yes
C15 C16 C17 121.05(13) yes
C15 C16 H161 119.5 no
C17 C16 H161 119.5 no
C16 C17 C18 120.71(14) yes
C16 C17 H171 119.7 no
C18 C17 H171 119.6 no
C17 C18 C19 119.50(13) yes
C17 C18 H181 120.3 no
C19 C18 H181 120.2 no
C18 C19 C20 120.08(14) yes
C18 C19 H191 120.0 no
C20 C19 H191 120.0 no
C15 C20 C19 121.62(13) yes
C15 C20 H201 119.2 no
C19 C20 H201 119.2 no
Si1 C21 C22 119.38(11) yes
Si1 C21 C26 123.06(10) yes
C22 C21 C26 117.56(12) yes
C21 C22 C23 121.06(16) yes
C21 C22 H221 119.5 no
C23 C22 H221 119.5 no
C22 C23 C24 120.51(17) yes
C22 C23 H231 119.8 no
C24 C23 H231 119.7 no
C23 C24 C25 119.72(14) yes
C23 C24 H241 120.2 no
C25 C24 H241 120.1 no
C24 C25 C26 120.11(16) yes
C24 C25 H251 119.9 no
C26 C25 H251 120.0 no
C25 C26 C21 121.04(15) yes
C25 C26 H261 119.5 no
C21 C26 H261 119.5 no

loop_
_geom_bond_atom_site_label_1
_geom_bond_atom_site_label_2
_geom_bond_distance
_geom_bond_publ_flag
Si1 C1 1.8759(12) yes
Si1 C14 1.8799(13) yes
Si1 C15 1.8908(12) yes
Si1 C21 1.8856(12) yes
C1 C2 1.5575(17) yes
C1 C6 1.5932(16) yes
C1 H11 1.000 no
C2 C3 1.542(2) yes
C2 C7 1.5399(19) yes
C2 H21 1.000 no
C3 C4 1.559(2) yes
C3 H31 1.000 no
C3 H32 1.000 no
C4 C5 1.549(2) yes
C4 H41 1.000 no
C4 H42 1.000 no
C5 C6 1.5554(18) yes
C5 C7 1.539(2) yes
C5 H51 1.001 no
C6 C8 1.5414(18) yes
C6 H61 1.000 no
C7 H71 1.000 no
C7 H72 1.000 no
C8 C9 1.4026(19) yes
C8 C13 1.4130(19) yes
C9 C10 1.393(3) yes
C9 H91 1.001 no
C10 C11 1.378(3) yes
C10 H101 1.001 no
C11 C12 1.386(2) yes
C11 H111 1.000 no
C12 C13 1.4056(19) yes
C12 H121 1.000 no
C13 C14 1.5206(18) yes
C14 H141 1.000 no
C14 H142 1.000 no
C15 C16 1.4065(17) yes
C15 C20 1.4021(18) yes
C16 C17 1.3987(19) yes
C16 H161 1.000 no
C17 C18 1.379(2) yes
C17 H171 1.001 no
C18 C19 1.385(2) yes
C18 H181 1.000 no
C19 C20 1.400(2) yes
C19 H191 1.000 no
C20 H201 1.000 no
C21 C22 1.4000(19) yes
C21 C26 1.3994(19) yes
C22 C23 1.399(2) yes
C22 H221 1.001 no
C23 C24 1.375(3) yes
C23 H231 1.001 no
C24 C25 1.384(3) yes
C24 H241 1.000 no
C25 C26 1.403(2) yes
C25 H251 1.000 no
C26 H261 1.000 no
